data_4030375
loop_
_publ_author_name
'Feder-Kubis, Joanna'
'Szefczyk, Borys'
'Kubicki, Maciej'

_publ_contact_author
;
Maciej Kubicki   
Faculty of Chemistry 
Adam Mickiewicz University
Grunwaldzka 6              
60-780 Pozna\'n   
Poland             
;
_publ_section_title
;
 Symmetrical Imidazolium Chloride Based on (-)-Menthol: Synthesis,
 Characterization, and Theoretical Model of the Reaction.
;
_journal_issue 1
_journal_name_full 'The Journal of organic chemistry'
_journal_page_first 237
_journal_paper_doi 10.1021/jo502317m
_journal_volume 80
_journal_year 2014
_chemical_absolute_configuration syn
_chemical_formula_moiety 'C14 H24 N2 O'
_chemical_formula_sum 'C14 H24 N2 O'
_chemical_formula_weight 236.35
_chemical_name_systematic
;
 ?
;
_space_group_crystal_system monoclinic
_space_group_IT_number 4
_space_group_name_Hall 'P 2yb'
_space_group_name_H-M_alt 'P 1 21 1'
_symmetry_space_group_name_Hall 'P 2yb'
_symmetry_space_group_name_H-M 'P 1 21 1'
_atom_sites_solution_hydrogens geom
_audit_creation_method SHELXL-2013
_cell_angle_alpha 90
_cell_angle_beta 95.614(13)
_cell_angle_gamma 90
_cell_formula_units_Z 2
_cell_length_a 6.2999(11)
_cell_length_b 7.7215(12)
_cell_length_c 14.823(2)
_cell_measurement_reflns_used 2180
_cell_measurement_temperature 100(1)
_cell_measurement_theta_max 29.4901
_cell_measurement_theta_min 2.6310
_cell_volume 717.60(19)
_computing_cell_refinement 'CrysAlis Pro (Agilent Technologies (2011))'
_computing_data_collection 'CrysAlis Pro (Agilent Technologies (2011))'
_computing_data_reduction 'CrysAlis Pro (Agilent Technologies (2011))'
_computing_molecular_graphics 'Mercury (MacRae et al., 2009)'
_computing_publication_material 'SHELXL-2013 (Sheldrick, 2013)'
_computing_structure_refinement 'SHELXL-2013 (Sheldrick, 2013)'
_computing_structure_solution 'SIR92 (Altomare et al., 1993)'
_diffrn_ambient_temperature 100(1)
_diffrn_detector_area_resol_mean 8.1929
_diffrn_measured_fraction_theta_full 0.984
_diffrn_measured_fraction_theta_max 0.986
_diffrn_measurement_device_type 'Xcalibur, Sapphire2, large Be window'
_diffrn_measurement_method \w-scan
_diffrn_radiation_monochromator graphite
_diffrn_radiation_source 'Enhance (Mo) X-ray Source'
_diffrn_radiation_type MoK\a
_diffrn_radiation_wavelength 0.71073
_diffrn_reflns_av_R_equivalents 0.0291
_diffrn_reflns_av_unetI/netI 0.0368
_diffrn_reflns_Laue_measured_fraction_full 0.984
_diffrn_reflns_Laue_measured_fraction_max 0.986
_diffrn_reflns_limit_h_max 7
_diffrn_reflns_limit_h_min -7
_diffrn_reflns_limit_k_max 7
_diffrn_reflns_limit_k_min -9
_diffrn_reflns_limit_l_max 18
_diffrn_reflns_limit_l_min -15
_diffrn_reflns_number 4678
_diffrn_reflns_point_group_measured_fraction_full 0.785
_diffrn_reflns_point_group_measured_fraction_max 0.782
_diffrn_reflns_theta_full 25.000
_diffrn_reflns_theta_max 25.986
_diffrn_reflns_theta_min 3.249
_exptl_absorpt_coefficient_mu 0.069
_exptl_absorpt_correction_T_max 1.00000
_exptl_absorpt_correction_T_min 0.48696
_exptl_absorpt_correction_type multi-scan
_exptl_absorpt_process_details
;
CrysAlisPro, Agilent Technologies,
Version 1.171.35.19 (release 27-10-2011 CrysAlis171 .NET)
(compiled Oct 27 2011,15:02:11)
Empirical absorption correction using spherical harmonics,
 implemented in SCALE3 ABSPACK scaling algorithm.
;
_exptl_crystal_colour colourless
_exptl_crystal_density_diffrn 1.094
_exptl_crystal_description block
_exptl_crystal_F_000 260
_exptl_crystal_size_max 0.3
_exptl_crystal_size_mid 0.2
_exptl_crystal_size_min 0.15
_refine_diff_density_max 0.270
_refine_diff_density_min -0.275
_refine_diff_density_rms 0.054
_refine_ls_abs_structure_details
;
 Flack x determined using 573 quotients [(I+)-(I-)]/[(I+)+(I-)]
 (Parsons and Flack (2004), Acta Cryst. A60, s61).
;
_refine_ls_abs_structure_Flack 1.5(10)
_refine_ls_extinction_method none
_refine_ls_goodness_of_fit_ref 1.101
_refine_ls_hydrogen_treatment constr
_refine_ls_matrix_type full
_refine_ls_number_parameters 157
_refine_ls_number_reflns 2219
_refine_ls_number_restraints 1
_refine_ls_restrained_S_all 1.100
_refine_ls_R_factor_all 0.0521
_refine_ls_R_factor_gt 0.0474
_refine_ls_shift/su_max 0.000
_refine_ls_shift/su_mean 0.000
_refine_ls_structure_factor_coef Fsqd
_refine_ls_weighting_details 'w=1/[\s^2^(Fo^2^)+(0.0741P)^2^+0.0057P] where P=(Fo^2^+2Fc^2^)/3'
_refine_ls_weighting_scheme calc
_refine_ls_wR_factor_gt 0.1187
_refine_ls_wR_factor_ref 0.1226
_reflns_Friedel_coverage 0.471
_reflns_Friedel_fraction_full 0.552
_reflns_Friedel_fraction_max 0.544
_reflns_number_gt 2020
_reflns_number_total 2219
_reflns_threshold_expression 'I > 2\s(I)'
_cod_data_source_file jo502317m_si_004.cif
_cod_data_source_block 1
_cod_depositor_comments 'Adding full bibliography for 4030375.cif.'
_cod_original_cell_volume 717.6(2)
_cod_database_code 4030375
_shelx_space_group_comment
;
The symmetry employed for this shelxl refinement is uniquely defined
by the following loop, which should always be used as a source of
symmetry information in preference to the above space-group names.
They are only intended as comments.
;
_shelxl_version_number 2013-4

loop_
_space_group_symop_operation_xyz
'x, y, z'
'-x, y+1/2, -z'

loop_
_atom_site_label
_atom_site_type_symbol
_atom_site_fract_x
_atom_site_fract_y
_atom_site_fract_z
_atom_site_U_iso_or_equiv
_atom_site_adp_type
_atom_site_occupancy
_atom_site_site_symmetry_order
_atom_site_calc_flag
_atom_site_refinement_flags_posn
_atom_site_refinement_flags_adp
C1 C 0.7817(4) 0.8027(3) 0.25880(14) 0.0230(5) Uani 1 1 d . .
H1 H 0.8711 0.7036 0.2839 0.028 Uiso 1 1 calc R U
C2 C 0.7167(4) 0.7712(3) 0.15787(15) 0.0217(5) Uani 1 1 d . .
H2 H 0.6220 0.8696 0.1360 0.026 Uiso 1 1 calc R U
C3 C 0.9154(4) 0.7803(3) 0.10567(17) 0.0296(6) Uani 1 1 d . .
H3B H 1.0112 0.6824 0.1244 0.036 Uiso 1 1 calc R U
H3A H 0.8715 0.7681 0.0400 0.036 Uiso 1 1 calc R U
C4 C 1.0370(4) 0.9506(4) 0.12243(19) 0.0341(6) Uani 1 1 d . .
H4B H 1.1655 0.9494 0.0890 0.041 Uiso 1 1 calc R U
H4A H 0.9455 1.0481 0.0992 0.041 Uiso 1 1 calc R U
C5 C 1.1035(4) 0.9776(3) 0.2232(2) 0.0358(6) Uani 1 1 d . .
H5 H 1.1992 0.8795 0.2447 0.043 Uiso 1 1 calc R U
C6 C 0.9062(4) 0.9704(3) 0.27514(17) 0.0308(6) Uani 1 1 d . .
H6B H 0.9506 0.9823 0.3408 0.037 Uiso 1 1 calc R U
H6A H 0.8120 1.0694 0.2565 0.037 Uiso 1 1 calc R U
C7 C 1.2262(5) 1.1458(4) 0.2421(3) 0.0536(9) Uani 1 1 d . .
H7C H 1.1410 1.2432 0.2162 0.080 Uiso 1 1 calc R U
H7B H 1.3612 1.1405 0.2145 0.080 Uiso 1 1 calc R U
H7A H 1.2553 1.1619 0.3077 0.080 Uiso 1 1 calc R U
C8 C 0.5862(4) 0.6034(3) 0.13999(15) 0.0246(5) Uani 1 1 d . .
H8 H 0.4755 0.6016 0.1840 0.029 Uiso 1 1 calc R U
C9 C 0.4683(4) 0.6018(4) 0.04489(17) 0.0319(6) Uani 1 1 d . .
H9C H 0.3757 0.4996 0.0380 0.048 Uiso 1 1 calc R U
H9B H 0.5720 0.5978 -0.0002 0.048 Uiso 1 1 calc R U
H9A H 0.3814 0.7068 0.0359 0.048 Uiso 1 1 calc R U
C10 C 0.7191(4) 0.4380(3) 0.15576(17) 0.0333(6) Uani 1 1 d . .
H10C H 0.8202 0.4294 0.1097 0.050 Uiso 1 1 calc R U
H10B H 0.6244 0.3370 0.1515 0.050 Uiso 1 1 calc R U
H10A H 0.7976 0.4419 0.2161 0.050 Uiso 1 1 calc R U
O11 O 0.5871(2) 0.8090(2) 0.30290(10) 0.0260(4) Uani 1 1 d . .
C11 C 0.6096(5) 0.7749(3) 0.39630(16) 0.0320(6) Uani 1 1 d . .
H11B H 0.4759 0.8062 0.4223 0.038 Uiso 1 1 calc R U
H11A H 0.7257 0.8476 0.4260 0.038 Uiso 1 1 calc R U
N12 N 0.8425(4) 0.3559(3) 0.45824(16) 0.0394(6) Uani 1 1 d . .
C12 C 0.6495(4) 0.3098(4) 0.41263(16) 0.0316(6) Uani 1 1 d . .
H12 H 0.6035 0.1939 0.4016 0.038 Uiso 1 1 calc R U
C13 C 0.5344(4) 0.4520(4) 0.38569(15) 0.0296(5) Uani 1 1 d . .
H13 H 0.3967 0.4548 0.3533 0.035 Uiso 1 1 calc R U
N13 N 0.6584(3) 0.5913(3) 0.41507(12) 0.0263(5) Uani 1 1 d . .
C14 C 0.8403(5) 0.5267(4) 0.45727(18) 0.0350(7) Uani 1 1 d . .
H14 H 0.9544 0.5964 0.4834 0.042 Uiso 1 1 calc R U

loop_
_atom_site_aniso_label
_atom_site_aniso_U_11
_atom_site_aniso_U_22
_atom_site_aniso_U_33
_atom_site_aniso_U_23
_atom_site_aniso_U_13
_atom_site_aniso_U_12
C1 0.0260(12) 0.0162(12) 0.0256(11) 0.0014(9) -0.0030(8) 0.0031(9)
C2 0.0252(11) 0.0140(11) 0.0253(11) 0.0013(9) -0.0008(9) 0.0019(9)
C3 0.0349(13) 0.0198(13) 0.0351(13) 0.0033(11) 0.0087(10) 0.0005(11)
C4 0.0307(13) 0.0184(12) 0.0549(16) 0.0042(12) 0.0117(11) -0.0014(11)
C5 0.0247(12) 0.0196(14) 0.0608(17) 0.0031(12) -0.0069(11) -0.0006(10)
C6 0.0346(13) 0.0200(13) 0.0348(13) -0.0025(10) -0.0111(10) -0.0008(10)
C7 0.0358(17) 0.0271(17) 0.095(3) 0.0010(16) -0.0085(16) -0.0084(13)
C8 0.0307(13) 0.0170(11) 0.0258(11) -0.0021(10) 0.0013(9) -0.0001(10)
C9 0.0384(14) 0.0238(13) 0.0322(13) -0.0065(11) -0.0025(10) 0.0012(11)
C10 0.0475(15) 0.0149(12) 0.0365(14) 0.0008(11) 0.0001(11) 0.0004(11)
O11 0.0335(9) 0.0210(8) 0.0232(8) 0.0019(7) 0.0012(6) 0.0055(7)
C11 0.0534(16) 0.0168(12) 0.0257(12) -0.0014(10) 0.0033(10) 0.0056(11)
N12 0.0499(15) 0.0256(13) 0.0410(13) 0.0073(9) -0.0046(11) 0.0023(10)
C12 0.0448(15) 0.0222(13) 0.0274(13) 0.0024(11) 0.0017(10) -0.0006(12)
C13 0.0365(13) 0.0251(13) 0.0263(11) -0.0020(11) -0.0008(10) -0.0049(11)
N13 0.0392(12) 0.0171(11) 0.0214(10) 0.0011(8) -0.0030(8) -0.0002(9)
C14 0.0419(16) 0.0251(14) 0.0352(15) 0.0053(11) -0.0095(12) -0.0031(11)

loop_
_atom_type_symbol
_atom_type_description
_atom_type_scat_dispersion_real
_atom_type_scat_dispersion_imag
_atom_type_scat_source
C C 0.0033 0.0016 'International Tables Vol C Tables 4.2.6.8 and 6.1.1.4'
H H 0.0000 0.0000 'International Tables Vol C Tables 4.2.6.8 and 6.1.1.4'
N N 0.0061 0.0033 'International Tables Vol C Tables 4.2.6.8 and 6.1.1.4'
O O 0.0106 0.0060 'International Tables Vol C Tables 4.2.6.8 and 6.1.1.4'

loop_
_geom_angle_atom_site_label_1
_geom_angle_atom_site_label_2
_geom_angle_atom_site_label_3
_geom_angle
O11 C1 C6 110.26(19)
O11 C1 C2 106.83(17)
C6 C1 C2 112.03(19)
O11 C1 H1 109.2
C6 C1 H1 109.2
C2 C1 H1 109.2
C1 C2 C3 109.36(18)
C1 C2 C8 112.83(18)
C3 C2 C8 113.48(19)
C1 C2 H2 106.9
C3 C2 H2 106.9
C8 C2 H2 106.9
C4 C3 C2 112.2(2)
C4 C3 H3B 109.2
C2 C3 H3B 109.2
C4 C3 H3A 109.2
C2 C3 H3A 109.2
H3B C3 H3A 107.9
C5 C4 C3 111.2(2)
C5 C4 H4B 109.4
C3 C4 H4B 109.4
C5 C4 H4A 109.4
C3 C4 H4A 109.4
H4B C4 H4A 108.0
C7 C5 C6 111.2(2)
C7 C5 C4 112.5(2)
C6 C5 C4 109.27(19)
C7 C5 H5 107.9
C6 C5 H5 107.9
C4 C5 H5 107.9
C1 C6 C5 112.5(2)
C1 C6 H6B 109.1
C5 C6 H6B 109.1
C1 C6 H6A 109.1
C5 C6 H6A 109.1
H6B C6 H6A 107.8
C5 C7 H7C 109.5
C5 C7 H7B 109.5
H7C C7 H7B 109.5
C5 C7 H7A 109.5
H7C C7 H7A 109.5
H7B C7 H7A 109.5
C9 C8 C10 110.05(19)
C9 C8 C2 111.60(19)
C10 C8 C2 113.54(18)
C9 C8 H8 107.1
C10 C8 H8 107.1
C2 C8 H8 107.1
C8 C9 H9C 109.5
C8 C9 H9B 109.5
H9C C9 H9B 109.5
C8 C9 H9A 109.5
H9C C9 H9A 109.5
H9B C9 H9A 109.5
C8 C10 H10C 109.5
C8 C10 H10B 109.5
H10C C10 H10B 109.5
C8 C10 H10A 109.5
H10C C10 H10A 109.5
H10B C10 H10A 109.5
C11 O11 C1 115.58(18)
O11 C11 N13 111.49(18)
O11 C11 H11B 109.3
N13 C11 H11B 109.3
O11 C11 H11A 109.3
N13 C11 H11A 109.3
H11B C11 H11A 108.0
C14 N12 C12 104.2(2)
C13 C12 N12 110.9(2)
C13 C12 H12 124.5
N12 C12 H12 124.5
C12 C13 N13 105.6(2)
C12 C13 H13 127.2
N13 C13 H13 127.2
C14 N13 C13 106.8(2)
C14 N13 C11 126.6(2)
C13 N13 C11 126.3(2)
N12 C14 N13 112.5(3)
N12 C14 H14 123.7
N13 C14 H14 123.7

loop_
_geom_bond_atom_site_label_1
_geom_bond_atom_site_label_2
_geom_bond_distance
C1 O11 1.445(3)
C1 C6 1.521(3)
C1 C2 1.531(3)
C1 H1 1.0000
C2 C3 1.536(3)
C2 C8 1.543(3)
C2 H2 1.0000
C3 C4 1.530(4)
C3 H3B 0.9900
C3 H3A 0.9900
C4 C5 1.526(4)
C4 H4B 0.9900
C4 H4A 0.9900
C5 C7 1.524(4)
C5 C6 1.526(4)
C5 H5 1.0000
C6 H6B 0.9900
C6 H6A 0.9900
C7 H7C 0.9800
C7 H7B 0.9800
C7 H7A 0.9800
C8 C9 1.528(3)
C8 C10 1.532(3)
C8 H8 1.0000
C9 H9C 0.9800
C9 H9B 0.9800
C9 H9A 0.9800
C10 H10C 0.9800
C10 H10B 0.9800
C10 H10A 0.9800
O11 C11 1.403(3)
C11 N13 1.472(3)
C11 H11B 0.9900
C11 H11A 0.9900
N12 C14 1.319(3)
N12 C12 1.379(3)
C12 C13 1.354(4)
C12 H12 0.9500
C13 N13 1.375(3)
C13 H13 0.9500
N13 C14 1.346(3)
C14 H14 0.9500

loop_
_geom_hbond_atom_site_label_D
_geom_hbond_atom_site_label_H
_geom_hbond_atom_site_label_A
_geom_hbond_distance_DH
_geom_hbond_distance_HA
_geom_hbond_distance_DA
_geom_hbond_angle_DHA
_geom_hbond_site_symmetry_A
C5 H5 O11 1.00 2.57 3.416(3) 142.3 1_655
C14 H14 N12 0.95 2.49 3.396(3) 160.3 2_756

loop_
_geom_torsion_atom_site_label_1
_geom_torsion_atom_site_label_2
_geom_torsion_atom_site_label_3
_geom_torsion_atom_site_label_4
_geom_torsion
O11 C1 C2 C3 174.69(19)
C6 C1 C2 C3 53.8(2)
O11 C1 C2 C8 -58.0(2)
C6 C1 C2 C8 -178.83(19)
C1 C2 C3 C4 -54.9(3)
C8 C2 C3 C4 178.1(2)
C2 C3 C4 C5 57.5(3)
C3 C4 C5 C7 179.7(2)
C3 C4 C5 C6 -56.3(3)
O11 C1 C6 C5 -174.91(18)
C2 C1 C6 C5 -56.1(2)
C7 C5 C6 C1 -179.2(2)
C4 C5 C6 C1 56.1(3)
C1 C2 C8 C9 162.96(19)
C3 C2 C8 C9 -71.9(2)
C1 C2 C8 C10 -72.0(2)
C3 C2 C8 C10 53.2(2)
C6 C1 O11 C11 -79.9(2)
C2 C1 O11 C11 158.10(18)
C1 O11 C11 N13 -70.8(3)
C14 N12 C12 C13 -0.5(3)
N12 C12 C13 N13 0.1(3)
C12 C13 N13 C14 0.3(3)
C12 C13 N13 C11 175.1(2)
O11 C11 N13 C14 114.4(3)
O11 C11 N13 C13 -59.3(3)
C12 N12 C14 N13 0.7(3)
C13 N13 C14 N12 -0.7(3)
C11 N13 C14 N12 -175.4(2)
